data_2222786
loop_
_publ_author_name
'Khalaj, Mehdi'
'Dehghanpour, Saeed'
'Mahmoudi, Ali'
'Seyedidarzam, Shila'

_publ_section_title Dibromido{2-[(4-bromophenyl)iminomethyl]pyridine-\k^2^<i>N</i>,<i>N</i>'}zinc(II)
_journal_coeditor_code LH2845
_journal_issue 8
_journal_name_full 'Acta Crystallographica Section E'
_journal_page_first m890
_journal_paper_doi 10.1107/S1600536809025653
_journal_volume 65
_journal_year 2009
_chemical_formula_iupac '[Zn Br2 (C12 H9 Br N2)]'
_chemical_formula_moiety 'C12 H9 Br3 N2 Zn'
_chemical_formula_sum 'C12 H9 Br3 N2 Zn'
_chemical_formula_weight 486.31
_chemical_name_systematic
;
Dibromido{2-[(4-bromophenyl)iminomethyl]pyridine-
\k^2^<i>N</i>,<i>N</i>'}zinc(II)
;
_space_group_IT_number 2
_symmetry_cell_setting triclinic
_symmetry_space_group_name_Hall '-P 1'
_symmetry_space_group_name_H-M 'P -1'
_atom_sites_solution_hydrogens geom
_atom_sites_solution_primary direct
_atom_sites_solution_secondary difmap
_audit_creation_method SHELXL-97
_cell_angle_alpha 89.966(5)
_cell_angle_beta 72.182(6)
_cell_angle_gamma 88.665(6)
_cell_formula_units_Z 2
_cell_length_a 7.7506(13)
_cell_length_b 8.7413(16)
_cell_length_c 10.9846(18)
_cell_measurement_reflns_used 469
_cell_measurement_temperature 100(2)
_cell_measurement_theta_max 21.35
_cell_measurement_theta_min 2.13
_cell_volume 708.3(2)
_computing_cell_refinement 'APEX2 (Bruker, 2005)'
_computing_data_collection 'APEX2 (Bruker, 2005)'
_computing_data_reduction 'APEX2 (Bruker, 2005)'
_computing_molecular_graphics 'SHELXTL (Sheldrick, 2008)'
_computing_publication_material 'SHELXTL (Sheldrick, 2008)'
_computing_structure_refinement 'SHELXTL (Sheldrick, 2008)'
_computing_structure_solution 'SHELXTL (Sheldrick, 2008)'
_diffrn_ambient_temperature 100(2)
_diffrn_detector_area_resol_mean 0
_diffrn_measured_fraction_theta_full 0.993
_diffrn_measured_fraction_theta_max 0.993
_diffrn_measurement_device_type 'Bruker APEXII CCD area-detector'
_diffrn_measurement_method \w
_diffrn_radiation_monochromator graphite
_diffrn_radiation_source 'fine-focus sealed tube'
_diffrn_radiation_type MoK\a
_diffrn_radiation_wavelength 0.71073
_diffrn_reflns_av_R_equivalents 0.0655
_diffrn_reflns_av_sigmaI/netI 0.0617
_diffrn_reflns_limit_h_max 10
_diffrn_reflns_limit_h_min -10
_diffrn_reflns_limit_k_max 11
_diffrn_reflns_limit_k_min -11
_diffrn_reflns_limit_l_max 14
_diffrn_reflns_limit_l_min -14
_diffrn_reflns_number 7668
_diffrn_reflns_theta_full 27.50
_diffrn_reflns_theta_max 27.50
_diffrn_reflns_theta_min 1.95
_diffrn_standards_decay_% 0
_diffrn_standards_interval_count 0
_diffrn_standards_interval_time 0
_diffrn_standards_number 0
_exptl_absorpt_coefficient_mu 10.177
_exptl_absorpt_correction_T_max 0.2927
_exptl_absorpt_correction_T_min 0.1528
_exptl_absorpt_correction_type multi-scan
_exptl_absorpt_process_details '(APEX2; Bruker, 2005)'
_exptl_crystal_colour colourless
_exptl_crystal_density_diffrn 2.280
_exptl_crystal_density_method 'not measured'
_exptl_crystal_description prism
_exptl_crystal_F_000 460
_exptl_crystal_size_max 0.28
_exptl_crystal_size_mid 0.16
_exptl_crystal_size_min 0.12
_refine_diff_density_max 2.063
_refine_diff_density_min -1.701
_refine_ls_extinction_method none
_refine_ls_goodness_of_fit_ref 1.003
_refine_ls_hydrogen_treatment constr
_refine_ls_matrix_type full
_refine_ls_number_parameters 163
_refine_ls_number_reflns 3230
_refine_ls_number_restraints 0
_refine_ls_restrained_S_all 1.003
_refine_ls_R_factor_all 0.0546
_refine_ls_R_factor_gt 0.0458
_refine_ls_shift/su_max 0.000
_refine_ls_shift/su_mean 0.000
_refine_ls_structure_factor_coef Fsqd
_refine_ls_weighting_details 'calc w=1/[\s^2^(Fo^2^)+(0.02P)^2^+5.8P] where P=(Fo^2^+2Fc^2^)/3'
_refine_ls_weighting_scheme calc
_refine_ls_wR_factor_gt 0.0926
_refine_ls_wR_factor_ref 0.0954
_reflns_number_gt 2703
_reflns_number_total 3230
_reflns_threshold_expression I>2\s(I)
_cod_data_source_file lh2845.cif
_cod_data_source_block I
_cod_database_code 2222786
_cod_database_fobs_code 2222786

loop_
_symmetry_equiv_pos_as_xyz
'x, y, z'
'-x, -y, -z'

loop_
_atom_site_type_symbol
_atom_site_label
_atom_site_fract_x
_atom_site_fract_y
_atom_site_fract_z
_atom_site_U_iso_or_equiv
_atom_site_adp_type
_atom_site_calc_flag
_atom_site_refinement_flags
_atom_site_occupancy
_atom_site_disorder_assembly
_atom_site_disorder_group
Zn Zn1 0.60716(8) 0.80440(7) 0.65671(6) 0.01457(15) Uani d . 1 . .
Br Br1 0.37048(7) 0.65625(6) 0.63756(5) 0.01697(13) Uani d . 1 . .
Br Br2 0.81619(8) 0.67009(7) 0.73568(6) 0.02353(15) Uani d . 1 . .
Br Br3 1.15053(7) 0.69529(6) -0.03171(5) 0.01971(14) Uani d . 1 . .
N N1 0.5509(6) 1.0180(5) 0.7411(4) 0.0161(9) Uani d . 1 . .
N N2 0.7495(6) 0.9383(5) 0.5020(4) 0.0135(9) Uani d . 1 . .
C C1 0.6485(7) 1.1285(6) 0.6650(5) 0.0142(10) Uani d . 1 . .
C C2 0.6414(7) 1.2794(6) 0.7039(5) 0.0175(11) Uani d . 1 . .
H H2 0.7116 1.3522 0.6505 0.021 Uiso calc R 1 . .
C C3 0.5270(8) 1.3201(7) 0.8248(5) 0.0193(11) Uani d . 1 . .
H H3 0.5181 1.4212 0.8530 0.023 Uiso calc R 1 . .
C C4 0.4275(7) 1.2091(7) 0.9018(6) 0.0205(12) Uani d . 1 . .
H H4 0.3510 1.2339 0.9830 0.025 Uiso calc R 1 . .
C C5 0.4428(7) 1.0584(7) 0.8567(5) 0.0188(11) Uani d . 1 . .
H H5 0.3752 0.9836 0.9093 0.023 Uiso calc R 1 . .
C C6 0.7597(7) 1.0777(6) 0.5374(5) 0.0154(10) Uani d . 1 . .
H H6 0.8369 1.1452 0.4824 0.018 Uiso calc R 1 . .
C C7 0.8461(7) 0.8856(6) 0.3766(5) 0.0150(10) Uani d . 1 . .
C C8 0.9339(7) 0.9837(7) 0.2784(5) 0.0181(11) Uani d . 1 . .
H H8 0.9309 1.0884 0.2941 0.022 Uiso calc R 1 . .
C C9 1.0255(7) 0.9271(6) 0.1580(5) 0.0164(11) Uani d . 1 . .
H H9 1.0858 0.9929 0.0931 0.020 Uiso calc R 1 . .
C C10 1.0264(7) 0.7708(6) 0.1348(5) 0.0156(11) Uani d . 1 . .
C C11 0.9348(7) 0.6706(6) 0.2296(5) 0.0173(11) Uani d . 1 . .
H H11 0.9336 0.5666 0.2125 0.021 Uiso calc R 1 . .
C C12 0.8446(7) 0.7298(6) 0.3514(5) 0.0171(11) Uani d . 1 . .
H H12 0.7829 0.6644 0.4160 0.020 Uiso calc R 1 . .

loop_
_atom_site_aniso_label
_atom_site_aniso_U_11
_atom_site_aniso_U_22
_atom_site_aniso_U_33
_atom_site_aniso_U_12
_atom_site_aniso_U_13
_atom_site_aniso_U_23
Zn1 0.0158(3) 0.0090(3) 0.0168(3) -0.0017(2) -0.0018(2) -0.0003(2)
Br1 0.0164(3) 0.0128(3) 0.0203(3) -0.00344(19) -0.0032(2) -0.0010(2)
Br2 0.0240(3) 0.0125(3) 0.0378(4) -0.0022(2) -0.0148(2) 0.0031(2)
Br3 0.0235(3) 0.0160(3) 0.0157(3) -0.0026(2) 0.0000(2) -0.0042(2)
N1 0.016(2) 0.013(2) 0.018(2) 0.0013(17) -0.0022(17) -0.0008(18)
N2 0.014(2) 0.010(2) 0.015(2) 0.0001(16) -0.0027(17) 0.0004(17)
C1 0.014(2) 0.009(2) 0.020(3) -0.0001(19) -0.006(2) 0.001(2)
C2 0.019(3) 0.011(3) 0.023(3) 0.000(2) -0.007(2) -0.001(2)
C3 0.027(3) 0.011(3) 0.020(3) 0.000(2) -0.007(2) -0.006(2)
C4 0.019(3) 0.022(3) 0.018(3) 0.001(2) -0.002(2) -0.008(2)
C5 0.017(3) 0.017(3) 0.019(3) -0.001(2) 0.000(2) 0.000(2)
C6 0.014(2) 0.014(3) 0.017(3) -0.001(2) -0.004(2) 0.000(2)
C7 0.012(2) 0.015(3) 0.017(3) -0.0015(19) -0.0029(19) -0.001(2)
C8 0.019(3) 0.014(3) 0.018(3) -0.004(2) 0.000(2) -0.002(2)
C9 0.021(3) 0.011(3) 0.015(3) -0.004(2) -0.002(2) 0.002(2)
C10 0.016(2) 0.016(3) 0.012(2) 0.000(2) -0.0002(19) -0.003(2)
C11 0.019(3) 0.010(3) 0.023(3) -0.001(2) -0.005(2) -0.001(2)
C12 0.021(3) 0.014(3) 0.013(2) -0.005(2) -0.001(2) 0.002(2)

loop_
_atom_type_symbol
_atom_type_description
_atom_type_scat_dispersion_real
_atom_type_scat_dispersion_imag
_atom_type_scat_source
C C 0.0033 0.0016 'International Tables Vol C Tables 4.2.6.8 and 6.1.1.4'
H H 0.0000 0.0000 'International Tables Vol C Tables 4.2.6.8 and 6.1.1.4'
N N 0.0061 0.0033 'International Tables Vol C Tables 4.2.6.8 and 6.1.1.4'
Zn Zn 0.2839 1.4301 'International Tables Vol C Tables 4.2.6.8 and 6.1.1.4'
Br Br -0.2901 2.4595 'International Tables Vol C Tables 4.2.6.8 and 6.1.1.4'

loop_
_geom_angle_atom_site_label_1
_geom_angle_atom_site_label_2
_geom_angle_atom_site_label_3
_geom_angle_site_symmetry_1
_geom_angle_site_symmetry_3
_geom_angle
_geom_angle_publ_flag
N1 Zn1 N2 . . 80.62(18) y
N1 Zn1 Br1 . . 119.57(13) y
N2 Zn1 Br1 . . 119.19(13) y
N1 Zn1 Br2 . . 110.14(13) y
N2 Zn1 Br2 . . 108.91(12) y
Br1 Zn1 Br2 . . 113.95(3) y
C5 N1 C1 . . 118.2(5) ?
C5 N1 Zn1 . . 129.7(4) ?
C1 N1 Zn1 . . 112.0(3) ?
C6 N2 C7 . . 121.6(5) ?
C6 N2 Zn1 . . 111.2(4) ?
C7 N2 Zn1 . . 126.7(4) ?
N1 C1 C2 . . 122.5(5) ?
N1 C1 C6 . . 115.5(5) ?
C2 C1 C6 . . 121.9(5) ?
C1 C2 C3 . . 118.6(5) ?
C1 C2 H2 . . 120.7 ?
C3 C2 H2 . . 120.7 ?
C4 C3 C2 . . 119.1(5) ?
C4 C3 H3 . . 120.4 ?
C2 C3 H3 . . 120.4 ?
C3 C4 C5 . . 119.2(5) ?
C3 C4 H4 . . 120.4 ?
C5 C4 H4 . . 120.4 ?
N1 C5 C4 . . 122.3(5) ?
N1 C5 H5 . . 118.9 ?
C4 C5 H5 . . 118.9 ?
N2 C6 C1 . . 119.3(5) ?
N2 C6 H6 . . 120.3 ?
C1 C6 H6 . . 120.3 ?
C12 C7 C8 . . 119.4(5) ?
C12 C7 N2 . . 117.7(5) ?
C8 C7 N2 . . 122.8(5) ?
C9 C8 C7 . . 120.7(5) ?
C9 C8 H8 . . 119.6 ?
C7 C8 H8 . . 119.6 ?
C8 C9 C10 . . 119.2(5) ?
C8 C9 H9 . . 120.4 ?
C10 C9 H9 . . 120.4 ?
C9 C10 C11 . . 121.4(5) ?
C9 C10 Br3 . . 118.7(4) ?
C11 C10 Br3 . . 119.9(4) ?
C10 C11 C12 . . 118.5(5) ?
C10 C11 H11 . . 120.7 ?
C12 C11 H11 . . 120.7 ?
C7 C12 C11 . . 120.6(5) ?
C7 C12 H12 . . 119.7 ?
C11 C12 H12 . . 119.7 ?

loop_
_geom_bond_atom_site_label_1
_geom_bond_atom_site_label_2
_geom_bond_site_symmetry_2
_geom_bond_distance
_geom_bond_publ_flag
Zn1 N1 . 2.062(5) y
Zn1 N2 . 2.094(4) y
Zn1 Br1 . 2.3310(8) y
Zn1 Br2 . 2.3507(9) y
Br3 C10 . 1.898(5) ?
N1 C5 . 1.333(7) ?
N1 C1 . 1.361(7) ?
N2 C6 . 1.291(7) ?
N2 C7 . 1.422(7) ?
C1 C2 . 1.381(7) ?
C1 C6 . 1.466(8) ?
C2 C3 . 1.394(8) ?
C2 H2 . 0.9300 ?
C3 C4 . 1.374(8) ?
C3 H3 . 0.9300 ?
C4 C5 . 1.397(8) ?
C4 H4 . 0.9300 ?
C5 H5 . 0.9300 ?
C6 H6 . 0.9300 ?
C7 C12 . 1.391(8) ?
C7 C8 . 1.392(8) ?
C8 C9 . 1.382(7) ?
C8 H8 . 0.9300 ?
C9 C10 . 1.389(8) ?
C9 H9 . 0.9300 ?
C10 C11 . 1.389(8) ?
C11 C12 . 1.399(8) ?
C11 H11 . 0.9300 ?
C12 H12 . 0.9300 ?

loop_
_geom_torsion_atom_site_label_1
_geom_torsion_atom_site_label_2
_geom_torsion_atom_site_label_3
_geom_torsion_atom_site_label_4
_geom_torsion_site_symmetry_1
_geom_torsion_site_symmetry_2
_geom_torsion_site_symmetry_3
_geom_torsion_site_symmetry_4
_geom_torsion
_geom_torsion_publ_flag
N2 Zn1 N1 C5 . . . . 175.0(5) ?
Br1 Zn1 N1 C5 . . . . 56.7(5) ?
Br2 Zn1 N1 C5 . . . . -78.2(5) ?
N2 Zn1 N1 C1 . . . . -8.2(4) ?
Br1 Zn1 N1 C1 . . . . -126.5(3) ?
Br2 Zn1 N1 C1 . . . . 98.6(4) ?
N1 Zn1 N2 C6 . . . . 10.6(4) ?
Br1 Zn1 N2 C6 . . . . 129.4(3) ?
Br2 Zn1 N2 C6 . . . . -97.6(4) ?
N1 Zn1 N2 C7 . . . . -177.5(4) ?
Br1 Zn1 N2 C7 . . . . -58.8(4) ?
Br2 Zn1 N2 C7 . . . . 74.3(4) ?
C5 N1 C1 C2 . . . . 0.9(8) ?
Zn1 N1 C1 C2 . . . . -176.3(4) ?
C5 N1 C1 C6 . . . . -177.9(5) ?
Zn1 N1 C1 C6 . . . . 4.8(6) ?
N1 C1 C2 C3 . . . . -1.3(8) ?
C6 C1 C2 C3 . . . . 177.5(5) ?
C1 C2 C3 C4 . . . . 1.0(8) ?
C2 C3 C4 C5 . . . . -0.4(9) ?
C1 N1 C5 C4 . . . . -0.2(8) ?
Zn1 N1 C5 C4 . . . . 176.4(4) ?
C3 C4 C5 N1 . . . . 0.0(9) ?
C7 N2 C6 C1 . . . . 176.2(5) ?
Zn1 N2 C6 C1 . . . . -11.5(6) ?
N1 C1 C6 N2 . . . . 4.8(7) ?
C2 C1 C6 N2 . . . . -174.1(5) ?
C6 N2 C7 C12 . . . . 172.5(5) ?
Zn1 N2 C7 C12 . . . . 1.4(7) ?
C6 N2 C7 C8 . . . . -10.4(8) ?
Zn1 N2 C7 C8 . . . . 178.5(4) ?
C12 C7 C8 C9 . . . . -2.7(8) ?
N2 C7 C8 C9 . . . . -179.7(5) ?
C7 C8 C9 C10 . . . . 1.2(8) ?
C8 C9 C10 C11 . . . . 1.0(8) ?
C8 C9 C10 Br3 . . . . 179.3(4) ?
C9 C10 C11 C12 . . . . -1.7(8) ?
Br3 C10 C11 C12 . . . . -180.0(4) ?
C8 C7 C12 C11 . . . . 1.9(8) ?
N2 C7 C12 C11 . . . . 179.2(5) ?
C10 C11 C12 C7 . . . . 0.2(8) ?
